data_4076165
loop_
_publ_author_name
'Zhu, Hongping'
'Yang, Zhi'
'Magull, J\"org'
'Roesky, Herbert W.'
'Schmidt, Hans-Georg'
'Noltemeyer, Mathias'

_publ_section_title
;
 Syntheses and Structural Characterization of a
 LAl(N3)N[\m-Si(N3)(tBu)]2NAl(N3)L and a Monomeric Aluminum Hydride Amide
 LAlH(NHAr) (L = HC[(CMe)(NAr)]2, Ar = 2,6-iPr2C6H3)
;
_journal_issue 26
_journal_name_full Organometallics
_journal_page_first 6420
_journal_paper_doi 10.1021/om050698v
_journal_volume 24
_journal_year 2005
_chemical_formula_sum 'C53 H81 Al N6 O'
_chemical_formula_weight 845.22
_chemical_name_systematic
; 
 ? 
;
_space_group_IT_number 61
_symmetry_cell_setting orthorhombic
_symmetry_space_group_name_Hall '-P 2ac 2ab'
_symmetry_space_group_name_H-M 'P b c a'
_atom_sites_solution_hydrogens geom
_atom_sites_solution_primary direct
_atom_sites_solution_secondary difmap
_audit_creation_method SHELXL-97
_cell_angle_alpha 90.00
_cell_angle_beta 90.00
_cell_angle_gamma 90.00
_cell_formula_units_Z 8
_cell_length_a 17.4129(4)
_cell_length_b 21.1733(5)
_cell_length_c 26.7744(6)
_cell_measurement_temperature 133(2)
_cell_volume 9871.4(4)
_computing_structure_refinement 'SHELXL-97 (Sheldrick, 1997)'
_computing_structure_solution 'SHELXS-97 (Sheldrick, 1990)'
_diffrn_ambient_temperature 133(2)
_diffrn_measured_fraction_theta_full 0.998
_diffrn_measured_fraction_theta_max 0.998
_diffrn_measurement_device_type IPDS2
_diffrn_radiation_monochromator graphite
_diffrn_radiation_source 'fine-focus sealed tube'
_diffrn_radiation_type MoK\a
_diffrn_radiation_wavelength 0.71073
_diffrn_reflns_av_R_equivalents 0.0571
_diffrn_reflns_av_sigmaI/netI 0.0256
_diffrn_reflns_limit_h_max 20
_diffrn_reflns_limit_h_min -20
_diffrn_reflns_limit_k_max 25
_diffrn_reflns_limit_k_min -23
_diffrn_reflns_limit_l_max 31
_diffrn_reflns_limit_l_min -30
_diffrn_reflns_number 91750
_diffrn_reflns_theta_full 25.01
_diffrn_reflns_theta_max 25.01
_diffrn_reflns_theta_min 1.52
_exptl_absorpt_coefficient_mu 0.084
_exptl_absorpt_correction_type none
_exptl_crystal_colour yellow
_exptl_crystal_density_diffrn 1.137
_exptl_crystal_density_method 'not measured'
_exptl_crystal_F_000 3696
_refine_diff_density_max 0.203
_refine_diff_density_min -0.265
_refine_diff_density_rms 0.041
_refine_ls_extinction_method none
_refine_ls_goodness_of_fit_ref 1.036
_refine_ls_hydrogen_treatment 'refined as a riding model'
_refine_ls_matrix_type full
_refine_ls_number_parameters 562
_refine_ls_number_reflns 8688
_refine_ls_number_restraints 0
_refine_ls_restrained_S_all 1.036
_refine_ls_R_factor_all 0.0586
_refine_ls_R_factor_gt 0.0418
_refine_ls_shift/su_max 0.001
_refine_ls_shift/su_mean 0.000
_refine_ls_structure_factor_coef Fsqd
_refine_ls_weighting_details 'calc w=1/[\s^2^(Fo^2^)+(0.0727P)^2^+0.0000P] where P=(Fo^2^+2Fc^2^)/3'
_refine_ls_weighting_scheme calc
_refine_ls_wR_factor_gt 0.1057
_refine_ls_wR_factor_ref 0.1124
_reflns_number_gt 6636
_reflns_number_total 8688
_reflns_threshold_expression >2sigma(I)
_cod_data_source_file om050698vsi20050926_055536.cif
_cod_data_source_block compound_1
_cod_original_sg_symbol_H-M Pbca
_cod_database_code 4076165

loop_
_symmetry_equiv_pos_as_xyz
'x, y, z'
'-x+1/2, -y, z+1/2'
'-x, y+1/2, -z+1/2'
'x+1/2, -y+1/2, -z'
'-x, -y, -z'
'x-1/2, y, -z-1/2'
'x, -y-1/2, z-1/2'
'-x-1/2, y-1/2, z'

loop_
_atom_site_label
_atom_site_type_symbol
_atom_site_fract_x
_atom_site_fract_y
_atom_site_fract_z
_atom_site_U_iso_or_equiv
_atom_site_adp_type
_atom_site_occupancy
_atom_site_symmetry_multiplicity
_atom_site_calc_flag
_atom_site_refinement_flags
Al1 Al 0.89621(2) 0.19372(2) 0.293255(16) 0.02440(11) Uani 1 1 d .
N1 N 0.97102(7) 0.25949(6) 0.29483(5) 0.0262(3) Uani 1 1 d .
N2 N 0.96179(7) 0.13074(6) 0.31994(5) 0.0267(3) Uani 1 1 d .
N3 N 0.80051(7) 0.20791(6) 0.31795(5) 0.0273(3) Uani 1 1 d .
N4 N 0.74382(7) 0.20105(6) 0.28172(5) 0.0318(3) Uani 1 1 d .
N5 N 0.76731(7) 0.18481(6) 0.23863(5) 0.0315(3) Uani 1 1 d .
N6 N 0.84619(7) 0.17706(6) 0.23357(5) 0.0277(3) Uani 1 1 d .
C1 C 1.09531(9) 0.29244(8) 0.25827(8) 0.0424(4) Uani 1 1 d .
H1A H 1.0820 0.3337 0.2724 0.064 Uiso 1 1 calc R
H1B H 1.0912 0.2942 0.2218 0.064 Uiso 1 1 calc R
H1C H 1.1481 0.2815 0.2677 0.064 Uiso 1 1 calc R
C2 C 1.04130(8) 0.24333(7) 0.27813(6) 0.0290(3) Uani 1 1 d .
C3 C 1.06680(8) 0.18068(7) 0.27674(6) 0.0294(3) Uani 1 1 d .
H3A H 1.1121 0.1727 0.2580 0.035 Uiso 1 1 calc R
C4 C 1.03319(8) 0.12890(7) 0.29980(6) 0.0287(3) Uani 1 1 d .
C5 C 1.07829(9) 0.06804(8) 0.30042(7) 0.0375(4) Uani 1 1 d .
H5A H 1.0836 0.0532 0.3349 0.056 Uiso 1 1 calc R
H5B H 1.1293 0.0753 0.2861 0.056 Uiso 1 1 calc R
H5C H 1.0512 0.0361 0.2806 0.056 Uiso 1 1 calc R
C6 C 0.95663(8) 0.32548(7) 0.30739(6) 0.0285(3) Uani 1 1 d .
C7 C 0.98772(9) 0.35058(7) 0.35211(6) 0.0323(3) Uani 1 1 d .
C8 C 0.96929(10) 0.41265(8) 0.36426(7) 0.0410(4) Uani 1 1 d .
H8A H 0.9891 0.4303 0.3942 0.049 Uiso 1 1 calc R
C9 C 0.92318(10) 0.44934(8) 0.33419(7) 0.0436(4) Uani 1 1 d .
H9A H 0.9108 0.4913 0.3438 0.052 Uiso 1 1 calc R
C10 C 0.89521(9) 0.42502(7) 0.29032(7) 0.0376(4) Uani 1 1 d .
H10A H 0.8641 0.4508 0.2694 0.045 Uiso 1 1 calc R
C11 C 0.91157(8) 0.36299(7) 0.27571(6) 0.0309(3) Uani 1 1 d .
C12 C 1.04203(9) 0.31482(8) 0.38647(6) 0.0382(4) Uani 1 1 d .
H12A H 1.0441 0.2698 0.3753 0.046 Uiso 1 1 calc R
C13 C 1.12369(11) 0.34272(13) 0.38373(9) 0.0636(6) Uani 1 1 d .
H13A H 1.1590 0.3161 0.4030 0.095 Uiso 1 1 calc R
H13B H 1.1235 0.3855 0.3976 0.095 Uiso 1 1 calc R
H13C H 1.1405 0.3442 0.3488 0.095 Uiso 1 1 calc R
C14 C 1.01633(11) 0.31644(9) 0.44102(7) 0.0456(4) Uani 1 1 d .
H14A H 0.9650 0.2978 0.4439 0.068 Uiso 1 1 calc R
H14B H 1.0149 0.3603 0.4527 0.068 Uiso 1 1 calc R
H14C H 1.0526 0.2922 0.4615 0.068 Uiso 1 1 calc R
C15 C 0.88342(9) 0.34079(7) 0.22512(6) 0.0337(4) Uani 1 1 d .
H15A H 0.8916 0.2941 0.2234 0.040 Uiso 1 1 calc R
C16 C 0.93057(12) 0.37097(10) 0.18334(8) 0.0526(5) Uani 1 1 d .
H16A H 0.9128 0.3550 0.1510 0.079 Uiso 1 1 calc R
H16B H 0.9849 0.3603 0.1878 0.079 Uiso 1 1 calc R
H16C H 0.9243 0.4169 0.1844 0.079 Uiso 1 1 calc R
C17 C 0.79793(10) 0.35321(10) 0.21756(8) 0.0490(5) Uani 1 1 d .
H17A H 0.7688 0.3337 0.2448 0.074 Uiso 1 1 calc R
H17B H 0.7815 0.3350 0.1856 0.074 Uiso 1 1 calc R
H17C H 0.7886 0.3988 0.2173 0.074 Uiso 1 1 calc R
C18 C 0.94268(8) 0.07920(7) 0.35369(6) 0.0303(3) Uani 1 1 d .
C19 C 0.90202(9) 0.02634(7) 0.33644(6) 0.0343(4) Uani 1 1 d .
C20 C 0.89248(11) -0.02474(9) 0.36883(7) 0.0481(5) Uani 1 1 d .
H20A H 0.8651 -0.0609 0.3577 0.058 Uiso 1 1 calc R
C21 C 0.92182(12) -0.02392(9) 0.41640(8) 0.0556(5) Uani 1 1 d .
H21A H 0.9165 -0.0599 0.4374 0.067 Uiso 1 1 calc R
C22 C 0.95898(11) 0.02923(9) 0.43360(7) 0.0489(5) Uani 1 1 d .
H22A H 0.9780 0.0298 0.4669 0.059 Uiso 1 1 calc R
C23 C 0.96939(9) 0.08216(8) 0.40352(6) 0.0356(4) Uani 1 1 d .
C24 C 0.86608(9) 0.02331(7) 0.28507(6) 0.0340(4) Uani 1 1 d .
H24A H 0.8863 0.0596 0.2651 0.041 Uiso 1 1 calc R
C25 C 0.88560(11) -0.03770(8) 0.25707(8) 0.0453(4) Uani 1 1 d .
H25A H 0.8636 -0.0361 0.2234 0.068 Uiso 1 1 calc R
H25B H 0.8642 -0.0739 0.2752 0.068 Uiso 1 1 calc R
H25C H 0.9415 -0.0422 0.2547 0.068 Uiso 1 1 calc R
C26 C 0.77895(9) 0.03118(9) 0.28966(7) 0.0426(4) Uani 1 1 d .
H26A H 0.7557 0.0301 0.2563 0.064 Uiso 1 1 calc R
H26B H 0.7674 0.0717 0.3056 0.064 Uiso 1 1 calc R
H26C H 0.7579 -0.0033 0.3100 0.064 Uiso 1 1 calc R
C27 C 1.00714(9) 0.14089(8) 0.42541(6) 0.0368(4) Uani 1 1 d .
H27A H 0.9905 0.1778 0.4048 0.044 Uiso 1 1 calc R
C28 C 1.09523(10) 0.13822(9) 0.42352(8) 0.0477(5) Uani 1 1 d .
H28A H 1.1121 0.1360 0.3887 0.072 Uiso 1 1 calc R
H28B H 1.1132 0.1007 0.4415 0.072 Uiso 1 1 calc R
H28C H 1.1165 0.1762 0.4392 0.072 Uiso 1 1 calc R
C29 C 0.98067(11) 0.15309(9) 0.47925(7) 0.0450(4) Uani 1 1 d .
H29A H 0.9980 0.1950 0.4899 0.068 Uiso 1 1 calc R
H29B H 1.0026 0.1209 0.5014 0.068 Uiso 1 1 calc R
H29C H 0.9245 0.1511 0.4808 0.068 Uiso 1 1 calc R
C30 C 0.76804(8) 0.23114(7) 0.36509(6) 0.0284(3) Uani 1 1 d .
C31 C 0.69937(10) 0.19163(9) 0.38247(7) 0.0431(4) Uani 1 1 d .
H31A H 0.7151 0.1469 0.3862 0.052 Uiso 1 1 calc R
H31B H 0.6579 0.1937 0.3572 0.052 Uiso 1 1 calc R
C32 C 0.66959(11) 0.21690(11) 0.43278(7) 0.0514(5) Uani 1 1 d .
H32A H 0.6245 0.1912 0.4437 0.062 Uiso 1 1 calc R
C33 C 0.73326(11) 0.21230(10) 0.47211(7) 0.0481(4) Uani 1 1 d .
H33A H 0.7141 0.2279 0.5047 0.058 Uiso 1 1 calc R
H33B H 0.7492 0.1677 0.4762 0.058 Uiso 1 1 calc R
C34 C 0.80166(9) 0.25210(9) 0.45508(6) 0.0398(4) Uani 1 1 d .
H34A H 0.8437 0.2493 0.4804 0.048 Uiso 1 1 calc R
C35 C 0.83087(9) 0.22709(8) 0.40461(6) 0.0343(4) Uani 1 1 d .
H35A H 0.8758 0.2522 0.3938 0.041 Uiso 1 1 calc R
H35B H 0.8474 0.1826 0.4084 0.041 Uiso 1 1 calc R
C36 C 0.64506(11) 0.28594(11) 0.42673(8) 0.0590(6) Uani 1 1 d .
H36A H 0.6037 0.2890 0.4015 0.071 Uiso 1 1 calc R
H36B H 0.6250 0.3022 0.4589 0.071 Uiso 1 1 calc R
C37 C 0.71356(11) 0.32513(9) 0.41033(7) 0.0480(5) Uani 1 1 d .
H37A H 0.6975 0.3702 0.4066 0.058 Uiso 1 1 calc R
C38 C 0.77678(11) 0.32051(9) 0.44935(7) 0.0461(4) Uani 1 1 d .
H38A H 0.7578 0.3367 0.4818 0.055 Uiso 1 1 calc R
H38B H 0.8212 0.3466 0.4390 0.055 Uiso 1 1 calc R
C39 C 0.74335(10) 0.30051(8) 0.36011(6) 0.0396(4) Uani 1 1 d .
H39A H 0.7876 0.3263 0.3491 0.048 Uiso 1 1 calc R
H39B H 0.7025 0.3042 0.3346 0.048 Uiso 1 1 calc R
C40 C 0.86456(8) 0.15958(7) 0.18133(6) 0.0297(3) Uani 1 1 d .
C41 C 0.83631(12) 0.20913(9) 0.14389(6) 0.0450(4) Uani 1 1 d .
H41A H 0.8591 0.2507 0.1522 0.054 Uiso 1 1 calc R
H41B H 0.7798 0.2130 0.1463 0.054 Uiso 1 1 calc R
C42 C 0.85855(12) 0.19084(10) 0.09016(7) 0.0521(5) Uani 1 1 d .
H42A H 0.8398 0.2239 0.0665 0.062 Uiso 1 1 calc R
C43 C 0.82296(11) 0.12745(10) 0.07669(7) 0.0490(5) Uani 1 1 d .
H43A H 0.7663 0.1305 0.0781 0.059 Uiso 1 1 calc R
H43B H 0.8379 0.1155 0.0423 0.059 Uiso 1 1 calc R
C44 C 0.85061(11) 0.07766(9) 0.11312(7) 0.0467(4) Uani 1 1 d .
H44A H 0.8269 0.0360 0.1046 0.056 Uiso 1 1 calc R
C45 C 0.82801(10) 0.09632(8) 0.16650(6) 0.0413(4) Uani 1 1 d .
H45A H 0.8450 0.0630 0.1900 0.050 Uiso 1 1 calc R
H45B H 0.7714 0.0997 0.1688 0.050 Uiso 1 1 calc R
C46 C 0.93735(12) 0.07249(11) 0.10983(8) 0.0593(6) Uani 1 1 d .
H46A H 0.9558 0.0396 0.1332 0.071 Uiso 1 1 calc R
H46B H 0.9524 0.0600 0.0756 0.071 Uiso 1 1 calc R
C47 C 0.97379(11) 0.13534(12) 0.12290(7) 0.0588(6) Uani 1 1 d .
H47A H 1.0309 0.1316 0.1205 0.071 Uiso 1 1 calc R
C48 C 0.94606(13) 0.18591(12) 0.08672(8) 0.0663(6) Uani 1 1 d .
H48A H 0.9613 0.1747 0.0522 0.080 Uiso 1 1 calc R
H48B H 0.9697 0.2270 0.0953 0.080 Uiso 1 1 calc R
C49 C 0.95138(9) 0.15377(10) 0.17658(7) 0.0454(4) Uani 1 1 d .
H49A H 0.9704 0.1213 0.2002 0.054 Uiso 1 1 calc R
H49B H 0.9757 0.1945 0.1854 0.054 Uiso 1 1 calc R
O1L O 0.78070(8) -0.04230(7) 0.02109(5) 0.0618(4) Uani 1 1 d .
C1L C 0.67878(17) -0.0606(2) 0.07659(13) 0.1162(12) Uani 1 1 d .
H1L1 H 0.6902 -0.1059 0.0768 0.174 Uiso 1 1 calc R
H1L2 H 0.6236 -0.0542 0.0819 0.174 Uiso 1 1 calc R
H1L3 H 0.7075 -0.0397 0.1034 0.174 Uiso 1 1 calc R
C2L C 0.70139(13) -0.03325(13) 0.02782(11) 0.0760(7) Uani 1 1 d .
H2L1 H 0.6726 -0.0542 0.0005 0.091 Uiso 1 1 calc R
H2L2 H 0.6892 0.0124 0.0271 0.091 Uiso 1 1 calc R
C3L C 0.80720(14) -0.01848(11) -0.02532(9) 0.0664(6) Uani 1 1 d .
H3L1 H 0.7963 0.0273 -0.0277 0.080 Uiso 1 1 calc R
H3L2 H 0.7807 -0.0402 -0.0532 0.080 Uiso 1 1 calc R
C4L C 0.89097(15) -0.02971(14) -0.02843(11) 0.0843(8) Uani 1 1 d .
H4L1 H 0.9165 -0.0094 0.0000 0.126 Uiso 1 1 calc R
H4L2 H 0.9108 -0.0119 -0.0597 0.126 Uiso 1 1 calc R
H4L3 H 0.9011 -0.0752 -0.0277 0.126 Uiso 1 1 calc R

loop_
_atom_site_aniso_label
_atom_site_aniso_U_11
_atom_site_aniso_U_22
_atom_site_aniso_U_33
_atom_site_aniso_U_23
_atom_site_aniso_U_13
_atom_site_aniso_U_12
Al1 0.0222(2) 0.0263(2) 0.0247(2) 0.00049(18) -0.00047(16) 0.00043(16)
N1 0.0239(6) 0.0267(6) 0.0279(7) 0.0003(5) 0.0012(5) 0.0021(5)
N2 0.0245(6) 0.0263(6) 0.0294(7) 0.0020(5) -0.0017(5) -0.0016(5)
N3 0.0241(6) 0.0333(7) 0.0245(7) -0.0013(5) -0.0021(5) 0.0009(5)
N4 0.0249(6) 0.0433(8) 0.0272(7) -0.0040(6) -0.0036(5) 0.0032(5)
N5 0.0232(6) 0.0412(7) 0.0300(7) -0.0024(6) -0.0013(5) 0.0030(5)
N6 0.0233(6) 0.0328(7) 0.0270(7) -0.0010(5) 0.0010(5) 0.0012(5)
C1 0.0349(9) 0.0337(9) 0.0587(12) 0.0019(8) 0.0149(8) -0.0039(7)
C2 0.0253(7) 0.0325(8) 0.0292(8) -0.0011(6) 0.0012(6) -0.0012(6)
C3 0.0235(7) 0.0314(8) 0.0334(9) -0.0027(6) 0.0022(6) 0.0014(6)
C4 0.0245(7) 0.0303(8) 0.0313(8) -0.0026(6) -0.0039(6) 0.0014(6)
C5 0.0308(8) 0.0320(8) 0.0498(11) 0.0004(7) 0.0009(7) 0.0054(6)
C6 0.0245(7) 0.0254(7) 0.0354(9) -0.0010(6) 0.0045(6) -0.0018(6)
C7 0.0288(8) 0.0325(8) 0.0354(9) -0.0018(7) 0.0031(6) -0.0028(6)
C8 0.0427(9) 0.0361(9) 0.0443(10) -0.0090(8) -0.0010(8) -0.0026(7)
C9 0.0455(10) 0.0292(8) 0.0563(12) -0.0078(8) 0.0041(8) 0.0024(7)
C10 0.0323(8) 0.0293(8) 0.0512(11) 0.0023(8) 0.0028(7) 0.0037(6)
C11 0.0255(7) 0.0284(8) 0.0387(9) 0.0024(7) 0.0031(6) -0.0018(6)
C12 0.0386(9) 0.0409(9) 0.0352(9) -0.0041(7) -0.0027(7) -0.0006(7)
C13 0.0371(10) 0.0991(17) 0.0548(13) 0.0120(12) -0.0042(9) -0.0040(10)
C14 0.0473(10) 0.0543(11) 0.0352(10) -0.0043(8) -0.0037(8) -0.0062(8)
C15 0.0333(8) 0.0296(8) 0.0382(9) 0.0040(7) -0.0022(7) 0.0016(6)
C16 0.0559(11) 0.0577(12) 0.0441(11) 0.0006(9) 0.0072(9) -0.0110(9)
C17 0.0366(9) 0.0589(12) 0.0515(12) -0.0008(9) -0.0085(8) 0.0055(8)
C18 0.0262(7) 0.0300(8) 0.0347(9) 0.0068(7) -0.0018(6) 0.0010(6)
C19 0.0317(8) 0.0301(8) 0.0411(9) 0.0059(7) -0.0020(7) -0.0025(6)
C20 0.0545(11) 0.0367(9) 0.0530(12) 0.0108(8) -0.0091(9) -0.0119(8)
C21 0.0683(13) 0.0430(10) 0.0553(13) 0.0225(9) -0.0132(10) -0.0109(9)
C22 0.0557(11) 0.0482(11) 0.0427(11) 0.0160(9) -0.0143(9) -0.0051(9)
C23 0.0327(8) 0.0364(9) 0.0377(9) 0.0085(7) -0.0065(7) 0.0003(7)
C24 0.0337(8) 0.0292(8) 0.0390(9) 0.0003(7) -0.0032(7) -0.0038(6)
C25 0.0479(10) 0.0341(9) 0.0539(12) -0.0042(8) -0.0021(8) -0.0002(8)
C26 0.0358(9) 0.0448(10) 0.0472(11) -0.0002(8) -0.0045(8) -0.0038(7)
C27 0.0350(8) 0.0401(9) 0.0352(9) 0.0049(7) -0.0086(7) -0.0010(7)
C28 0.0370(9) 0.0550(11) 0.0511(12) -0.0027(9) -0.0104(8) -0.0003(8)
C29 0.0459(10) 0.0535(11) 0.0356(10) 0.0042(8) -0.0093(8) -0.0002(8)
C30 0.0248(7) 0.0357(8) 0.0248(8) -0.0021(6) 0.0022(6) 0.0008(6)
C31 0.0353(9) 0.0590(11) 0.0351(10) -0.0068(8) 0.0073(7) -0.0119(8)
C32 0.0385(9) 0.0804(14) 0.0354(10) -0.0097(9) 0.0127(8) -0.0166(9)
C33 0.0571(11) 0.0578(11) 0.0295(9) 0.0003(8) 0.0086(8) -0.0006(9)
C34 0.0352(8) 0.0585(11) 0.0257(9) -0.0047(8) -0.0015(7) 0.0054(8)
C35 0.0291(8) 0.0458(9) 0.0279(8) -0.0023(7) -0.0018(6) 0.0030(7)
C36 0.0384(10) 0.1004(17) 0.0382(11) -0.0209(11) 0.0012(8) 0.0207(10)
C37 0.0560(11) 0.0512(11) 0.0369(10) -0.0077(8) 0.0011(8) 0.0227(9)
C38 0.0530(11) 0.0527(11) 0.0327(10) -0.0130(8) 0.0013(8) 0.0019(9)
C39 0.0444(9) 0.0423(9) 0.0321(9) -0.0022(7) -0.0005(7) 0.0119(7)
C40 0.0296(8) 0.0366(8) 0.0228(8) -0.0023(6) -0.0013(6) 0.0010(6)
C41 0.0608(11) 0.0448(10) 0.0294(10) 0.0018(8) -0.0015(8) 0.0096(8)
C42 0.0704(13) 0.0589(12) 0.0269(10) 0.0026(9) -0.0004(9) 0.0096(10)
C43 0.0417(10) 0.0759(13) 0.0294(9) -0.0118(9) -0.0049(7) 0.0080(9)
C44 0.0546(11) 0.0500(11) 0.0355(10) -0.0124(8) -0.0035(8) -0.0017(8)
C45 0.0502(10) 0.0425(9) 0.0312(9) -0.0061(7) -0.0016(7) -0.0045(8)
C46 0.0609(12) 0.0804(15) 0.0366(11) -0.0197(10) -0.0047(9) 0.0284(11)
C47 0.0312(9) 0.1104(18) 0.0348(11) -0.0191(11) 0.0039(8) 0.0026(10)
C48 0.0706(14) 0.0963(17) 0.0321(11) -0.0100(11) 0.0158(10) -0.0277(12)
C49 0.0312(9) 0.0741(13) 0.0309(10) -0.0107(9) 0.0018(7) 0.0004(8)
O1L 0.0621(9) 0.0715(10) 0.0518(9) 0.0034(7) 0.0073(7) -0.0025(7)
C1L 0.0755(18) 0.173(4) 0.100(3) 0.024(2) 0.0337(17) -0.004(2)
C2L 0.0578(13) 0.0803(17) 0.0899(19) -0.0052(15) 0.0047(13) 0.0038(12)
C3L 0.0860(16) 0.0547(13) 0.0586(14) 0.0027(11) 0.0049(12) -0.0004(11)
C4L 0.0840(18) 0.0942(19) 0.0747(18) 0.0017(15) 0.0258(14) -0.0047(15)

loop_
_atom_type_symbol
_atom_type_description
_atom_type_scat_dispersion_real
_atom_type_scat_dispersion_imag
_atom_type_scat_source
C C 0.0033 0.0016 'International Tables Vol C Tables 4.2.6.8 and 6.1.1.4'
H H 0.0000 0.0000 'International Tables Vol C Tables 4.2.6.8 and 6.1.1.4'
N N 0.0061 0.0033 'International Tables Vol C Tables 4.2.6.8 and 6.1.1.4'
O O 0.0106 0.0060 'International Tables Vol C Tables 4.2.6.8 and 6.1.1.4'
Al Al 0.0645 0.0514 'International Tables Vol C Tables 4.2.6.8 and 6.1.1.4'

loop_
_geom_angle_atom_site_label_1
_geom_angle_atom_site_label_2
_geom_angle_atom_site_label_3
_geom_angle
N3 Al1 N6 85.08(5)
N3 Al1 N2 122.11(6)
N6 Al1 N2 118.30(6)
N3 Al1 N1 119.83(6)
N6 Al1 N1 118.61(6)
N2 Al1 N1 95.38(5)
C2 N1 C6 118.41(12)
C2 N1 Al1 115.32(10)
C6 N1 Al1 125.95(9)
C4 N2 C18 115.79(12)
C4 N2 Al1 115.02(10)
C18 N2 Al1 128.58(9)
N4 N3 C30 111.17(11)
N4 N3 Al1 112.31(9)
C30 N3 Al1 136.15(10)
N5 N4 N3 115.63(11)
N4 N5 N6 115.99(12)
N5 N6 C40 109.56(11)
N5 N6 Al1 110.96(9)
C40 N6 Al1 139.45(10)
N1 C2 C3 122.54(13)
N1 C2 C1 120.75(14)
C3 C2 C1 116.67(13)
C4 C3 C2 127.11(14)
N2 C4 C3 122.75(13)
N2 C4 C5 119.83(13)
C3 C4 C5 117.39(13)
C11 C6 C7 120.82(14)
C11 C6 N1 119.95(14)
C7 C6 N1 119.23(13)
C8 C7 C6 117.63(15)
C8 C7 C12 118.16(15)
C6 C7 C12 124.17(14)
C9 C8 C7 122.04(16)
C10 C9 C8 119.73(16)
C9 C10 C11 121.28(16)
C10 C11 C6 118.45(15)
C10 C11 C15 118.36(14)
C6 C11 C15 123.10(14)
C7 C12 C14 112.63(14)
C7 C12 C13 110.72(15)
C14 C12 C13 107.88(15)
C11 C15 C17 112.39(14)
C11 C15 C16 110.55(14)
C17 C15 C16 110.81(15)
C19 C18 C23 120.79(14)
C19 C18 N2 120.62(14)
C23 C18 N2 118.51(13)
C20 C19 C18 118.28(16)
C20 C19 C24 118.87(15)
C18 C19 C24 122.83(14)
C21 C20 C19 121.49(17)
C20 C21 C22 119.71(17)
C21 C22 C23 121.70(17)
C22 C23 C18 117.87(15)
C22 C23 C27 119.39(15)
C18 C23 C27 122.73(14)
C19 C24 C25 112.89(14)
C19 C24 C26 109.42(14)
C25 C24 C26 110.54(14)
C23 C27 C29 111.65(14)
C23 C27 C28 112.83(14)
C29 C27 C28 109.70(14)
N3 C30 C35 107.55(11)
N3 C30 C31 112.26(12)
C35 C30 C31 108.58(13)
N3 C30 C39 110.71(12)
C35 C30 C39 108.36(13)
C31 C30 C39 109.27(13)
C30 C31 C32 109.82(14)
C36 C32 C33 109.58(16)
C36 C32 C31 109.46(17)
C33 C32 C31 109.60(15)
C34 C33 C32 108.89(15)
C38 C34 C33 109.48(15)
C38 C34 C35 109.50(14)
C33 C34 C35 109.27(14)
C30 C35 C34 110.68(12)
C37 C36 C32 109.47(14)
C36 C37 C38 109.56(16)
C36 C37 C39 109.50(16)
C38 C37 C39 109.63(15)
C37 C38 C34 109.69(15)
C37 C39 C30 110.11(14)
N6 C40 C49 108.27(12)
N6 C40 C41 112.16(12)
C49 C40 C41 108.63(14)
N6 C40 C45 111.87(13)
C49 C40 C45 108.65(14)
C41 C40 C45 107.16(13)
C40 C41 C42 111.00(14)
C43 C42 C48 109.33(17)
C43 C42 C41 109.94(16)
C48 C42 C41 108.90(16)
C44 C43 C42 109.38(15)
C43 C44 C46 109.23(17)
C43 C44 C45 109.82(15)
C46 C44 C45 109.14(15)
C44 C45 C40 111.06(14)
C47 C46 C44 109.89(16)
C46 C47 C48 109.76(17)
C46 C47 C49 109.40(17)
C48 C47 C49 109.58(18)
C47 C48 C42 109.00(16)
C40 C49 C47 110.50(14)
C2L O1L C3L 112.54(18)
O1L C2L C1L 108.7(2)
O1L C3L C4L 108.2(2)

loop_
_geom_bond_atom_site_label_1
_geom_bond_atom_site_label_2
_geom_bond_distance
Al1 N3 1.8179(12)
Al1 N6 1.8539(13)
Al1 N2 1.8954(12)
Al1 N1 1.9073(12)
N1 C2 1.3471(19)
N1 C6 1.4588(18)
N2 C4 1.3557(19)
N2 C18 1.4554(19)
N3 N4 1.3915(17)
N3 C30 1.4680(19)
N4 N5 1.2715(18)
N5 N6 1.3901(17)
N6 C40 1.4817(19)
C1 C2 1.500(2)
C2 C3 1.399(2)
C3 C4 1.388(2)
C4 C5 1.509(2)
C6 C11 1.402(2)
C6 C7 1.417(2)
C7 C8 1.391(2)
C7 C12 1.521(2)
C8 C9 1.377(3)
C9 C10 1.372(3)
C10 C11 1.400(2)
C11 C15 1.515(2)
C12 C14 1.528(2)
C12 C13 1.542(3)
C15 C17 1.525(2)
C15 C16 1.528(2)
C18 C19 1.403(2)
C18 C23 1.415(2)
C19 C20 1.396(2)
C19 C24 1.512(2)
C20 C21 1.372(3)
C21 C22 1.378(3)
C22 C23 1.392(2)
C23 C27 1.524(2)
C24 C25 1.532(2)
C24 C26 1.531(2)
C27 C29 1.535(2)
C27 C28 1.536(2)
C30 C35 1.524(2)
C30 C31 1.532(2)
C30 C39 1.536(2)
C31 C32 1.539(2)
C32 C36 1.532(3)
C32 C33 1.532(3)
C33 C34 1.529(3)
C34 C38 1.520(3)
C34 C35 1.538(2)
C36 C37 1.518(3)
C37 C38 1.521(3)
C37 C39 1.532(2)
C40 C49 1.522(2)
C40 C41 1.532(2)
C40 C45 1.535(2)
C41 C42 1.539(3)
C42 C43 1.522(3)
C42 C48 1.530(3)
C43 C44 1.515(3)
C44 C46 1.517(3)
C44 C45 1.534(2)
C46 C47 1.515(3)
C47 C48 1.522(3)
C47 C49 1.540(2)
O1L C2L 1.406(3)
O1L C3L 1.418(3)
C1L C2L 1.482(4)
C3L C4L 1.480(3)
